data_7120392
loop_
_publ_author_name
'Hosono, Nobuhiko'
'Omoto, Kenichiro'
'Kitagawa, Susumu'

_publ_section_title
;
 Anisotropic coordination star polymers realized by self-sorting core
 modulation
;
_journal_name_full 'Chem. Commun.'
_journal_paper_doi 10.1039/C7CC04381C
_journal_year 2017
_chemical_formula_moiety 'C156 H120 Cu12 N12 O60'
_chemical_formula_sum 'C156 H120 Cu12 N12 O60'
_chemical_formula_weight 3885.11
_space_group_crystal_system triclinic
_space_group_IT_number 2
_space_group_name_Hall '-P 1'
_space_group_name_H-M_alt 'P -1'
_symmetry_space_group_name_Hall '-P 1'
_symmetry_space_group_name_H-M 'P -1'
_atom_sites_solution_hydrogens geom
_audit_creation_date 2017-05-16
_audit_creation_method
;
Olex2 1.2
(compiled 2017.03.28 svn.r3405 for OlexSys, GUI svn.r5337)
;
_audit_update_record
;
2017-06-05 deposited with the CCDC.
2017-07-05 downloaded from the CCDC.
;
_cell_angle_alpha 107.9914(18)
_cell_angle_beta 99.9315(16)
_cell_angle_gamma 108.1284(18)
_cell_formula_units_Z 1
_cell_length_a 20.1292(4)
_cell_length_b 21.7528(4)
_cell_length_c 22.5286(4)
_cell_measurement_reflns_used 22959
_cell_measurement_temperature 93(2)
_cell_measurement_theta_max 29.5590
_cell_measurement_theta_min 1.8690
_cell_volume 8513.8(3)
_computing_cell_refinement 'CrysAlisPro 1.171.38.41 (Rigaku OD, 2015)'
_computing_data_collection 'CrysAlisPro 1.171.38.41 (Rigaku OD, 2015)'
_computing_data_reduction 'CrysAlisPro 1.171.38.41 (Rigaku OD, 2015)'
_computing_molecular_graphics 'Olex2 (Dolomanov et al., 2009)'
_computing_publication_material 'Olex2 (Dolomanov et al., 2009)'
_computing_structure_refinement 'ShelXL (Sheldrick, 2015)'
_diffrn_ambient_temperature 93(2)
_diffrn_measured_fraction_theta_full 0.961
_diffrn_measured_fraction_theta_max 0.797
_diffrn_measurement_device_type 'Rigaku XtaLAB P200'
_diffrn_radiation_probe x-ray
_diffrn_radiation_type MoK\a
_diffrn_radiation_wavelength 0.71073
_diffrn_reflns_av_R_equivalents 0.0352
_diffrn_reflns_av_unetI/netI 0.0757
_diffrn_reflns_Laue_measured_fraction_full 0.961
_diffrn_reflns_Laue_measured_fraction_max 0.797
_diffrn_reflns_limit_h_max 25
_diffrn_reflns_limit_h_min -28
_diffrn_reflns_limit_k_max 20
_diffrn_reflns_limit_k_min -31
_diffrn_reflns_limit_l_max 31
_diffrn_reflns_limit_l_min -29
_diffrn_reflns_number 79367
_diffrn_reflns_point_group_measured_fraction_full 0.961
_diffrn_reflns_point_group_measured_fraction_max 0.797
_diffrn_reflns_theta_full 25.000
_diffrn_reflns_theta_max 30.664
_diffrn_reflns_theta_min 1.679
_diffrn_source 'rotating-anode X-ray tube'
_diffrn_source_type 'Rigaku XtaLAB P200'
_exptl_absorpt_coefficient_mu 0.778
_exptl_absorpt_correction_type none
_exptl_crystal_colour 'clear dark green'
_exptl_crystal_colour_lustre clear
_exptl_crystal_colour_modifier dark
_exptl_crystal_colour_primary green
_exptl_crystal_density_diffrn 0.758
_exptl_crystal_description prism
_exptl_crystal_F_000 1968
_exptl_crystal_recrystallization_method N,N-Diethylformamide
_exptl_crystal_size_max 0.2
_exptl_crystal_size_mid 0.2
_exptl_crystal_size_min 0.15
_refine_diff_density_max 4.641
_refine_diff_density_min -0.573
_refine_diff_density_rms 0.125
_refine_ls_extinction_coef 0.00017(14)
_refine_ls_extinction_expression Fc^*^=kFc[1+0.001xFc^2^\l^3^/sin(2\q)]^-1/4^
_refine_ls_extinction_method 'SHELXL-2014/7 (Sheldrick 2014'
_refine_ls_goodness_of_fit_ref 1.064
_refine_ls_hydrogen_treatment constr
_refine_ls_matrix_type full
_refine_ls_number_parameters 1091
_refine_ls_number_reflns 42004
_refine_ls_number_restraints 48
_refine_ls_restrained_S_all 1.063
_refine_ls_R_factor_all 0.1149
_refine_ls_R_factor_gt 0.0801
_refine_ls_shift/su_max 0.007
_refine_ls_shift/su_mean 0.000
_refine_ls_structure_factor_coef Fsqd
_refine_ls_weighting_details 'w=1/[\s^2^(Fo^2^)+(0.1647P)^2^+3.1822P] where P=(Fo^2^+2Fc^2^)/3'
_refine_ls_weighting_scheme calc
_refine_ls_wR_factor_gt 0.2499
_refine_ls_wR_factor_ref 0.2730
_reflns_Friedel_coverage 0.000
_reflns_number_gt 25911
_reflns_number_total 42004
_reflns_threshold_expression 'I > 2\s(I)'
_cod_data_source_file c7cc04381c2.cif
_cod_data_source_block AzoMOP-tBuipa6
_cod_database_code 7120392
_shelx_shelxl_version_number 2014/7
_shelx_space_group_comment
;
The symmetry employed for this shelxl refinement is uniquely defined
by the following loop, which should always be used as a source of
symmetry information in preference to the above space-group names.
They are only intended as comments.
;
_olex2_refinement_description
;
1. Fixed Uiso
 At 1.2 times of:
  All C(H) groups
 At 1.5 times of:
  All C(H,H,H) groups
2. Rigid bond restraints
 C11, C10, C9, C12
 with sigma for 1-2 distances of 0.01 and sigma for 1-3 distances of 0.01
 C35, C34, C33, C36
 with sigma for 1-2 distances of 0.01 and sigma for 1-3 distances of 0.01
3. Uiso/Uaniso restraints and constraints
C11 \\sim C10 \\sim C12 \\sim C9: within 1.7A with sigma of 0.02 and sigma for
terminal atoms of 0.08
C35 \\sim C34 \\sim C33 \\sim C36: within 1.7A with sigma of 0.02 and sigma for
terminal atoms of 0.08
4.a Aromatic/amide H refined with riding coordinates:
 C55(H55), C69(H69), C4(H4), C77(H77), C14(H14), C16(H16), C18(H18), C63(H63),
 C73(H73), C51(H51), C75(H75), C41(H41), C6(H6), C65(H65), C2(H2), C49(H49),
 C53(H53), C52(H52), C74(H74), C28(H28), C47(H47), C67(H67), C59(H59), C61(H61),
  C66(H66), C45(H45), C26(H26), C39(H39), C30(H30), C46(H46), C37(H37),
 C60(H60), C38(H38)
4.b Idealised Me refined as rotating group:
 C12(H12A,H12B,H12C), C23(H23A,H23B,H23C), C35(H35A,H35B,H35C), C36(H36A,H36B,
 H36C), C10(H10A,H10B,H10C), C22(H22A,H22B,H22C), C24(H24A,H24B,H24C), C11(H11A,
 H11B,H11C), C34(H34A,H34B,H34C)
;
_olex2_submission_special_instructions 'No special instructions were received'

loop_
_space_group_symop_operation_xyz
'x, y, z'
'-x, -y, -z'

loop_
_atom_site_label
_atom_site_type_symbol
_atom_site_fract_x
_atom_site_fract_y
_atom_site_fract_z
_atom_site_U_iso_or_equiv
_atom_site_adp_type
_atom_site_occupancy
_atom_site_site_symmetry_order
_atom_site_calc_flag
_atom_site_refinement_flags_posn
_atom_site_refinement_flags_adp
Cu4 Cu 0.46567(2) 0.08173(3) 0.27680(2) 0.02324(12) Uani 1 1 d . .
Cu3 Cu 0.48092(3) 0.15392(3) 0.40049(2) 0.02642(12) Uani 1 1 d . .
Cu2 Cu 0.82806(3) 0.07706(3) 0.15898(2) 0.03023(13) Uani 1 1 d . .
Cu6 Cu 0.60751(3) 0.30715(3) 0.06333(3) 0.03226(13) Uani 1 1 d . .
Cu1 Cu 0.95476(3) 0.14358(3) 0.25025(2) 0.03353(14) Uani 1 1 d . .
Cu5 Cu 0.66967(3) 0.44533(3) 0.11837(3) 0.03634(14) Uani 1 1 d . .
O27 O 0.36464(15) 0.07164(16) 0.25821(13) 0.0312(6) Uani 1 1 d . .
O30 O 0.4592(2) 0.0312(2) 0.17766(15) 0.0519(9) Uani 1 1 d . .
O21 O 0.58345(15) 0.15697(16) 0.41113(14) 0.0329(7) Uani 1 1 d . .
O20 O 0.73339(17) 0.0128(2) 0.07481(16) 0.0494(9) Uani 1 1 d . .
O25 O 0.56809(16) 0.09740(18) 0.30522(14) 0.0371(7) Uani 1 1 d . .
O19 O 1.05230(19) 0.2060(2) 0.33083(16) 0.0550(10) Uani 1 1 d . .
O23 O 0.37557(15) 0.13458(16) 0.36215(14) 0.0334(7) Uani 1 1 d . .
O29 O 0.4997(2) 0.2211(2) 0.49983(16) 0.0628(12) Uani 1 1 d . .
O15 O 0.89129(15) 0.07681(17) 0.10112(14) 0.0363(7) Uani 1 1 d . .
O11 O 1.00016(16) 0.13841(18) 0.17939(14) 0.0390(7) Uani 1 1 d . .
O18 O 0.83414(17) 0.16956(18) 0.16195(15) 0.0394(7) Uani 1 1 d . .
O17 O 0.78492(16) 0.09020(18) 0.23188(14) 0.0371(7) Uani 1 1 d . .
O22 O 0.45152(17) 0.06654(17) 0.41251(14) 0.0366(7) Uani 1 1 d . .
O26 O 0.43975(18) 0.00394(16) 0.30812(14) 0.0374(7) Uani 1 1 d . .
O16 O 0.84019(17) -0.00706(17) 0.16679(15) 0.0401(7) Uani 1 1 d . .
O24 O 0.51020(18) 0.23688(16) 0.37943(15) 0.0384(7) Uani 1 1 d . .
O12 O 0.95074(17) 0.04904(18) 0.24057(16) 0.0400(7) Uani 1 1 d . .
O28 O 0.49466(18) 0.17757(16) 0.27368(15) 0.0388(7) Uani 1 1 d . .
O5 O 0.70581(18) 0.31101(16) 0.10066(16) 0.0423(8) Uani 1 1 d . .
O1 O 0.69842(18) 0.44030(16) 0.03854(16) 0.0397(7) Uani 1 1 d . .
O7 O 0.51867(18) 0.32269(17) 0.03421(18) 0.0471(8) Uani 1 1 d . .
O4 O 0.57353(18) 0.44052(17) 0.07552(18) 0.0444(8) Uani 1 1 d . .
O6 O 0.5875(2) 0.31413(17) 0.14638(16) 0.0445(8) Uani 1 1 d . .
O13 O 0.89343(16) 0.1401(2) 0.30843(15) 0.0519(10) Uani 1 1 d . .
O2 O 0.75539(19) 0.42788(17) 0.15365(17) 0.0481(9) Uani 1 1 d . .
O8 O 0.63811(19) 0.32349(16) -0.01072(16) 0.0414(8) Uani 1 1 d . .
O3 O 0.6330(2) 0.43101(17) 0.19064(17) 0.0481(9) Uani 1 1 d . .
O14 O 0.9393(2) 0.2263(2) 0.24350(18) 0.0542(9) Uani 1 1 d . .
O9 O 0.7268(2) 0.55759(18) 0.17014(19) 0.0564(10) Uani 1 1 d . .
O10 O 0.55556(19) 0.19681(17) 0.01324(18) 0.0521(9) Uani 1 1 d . .
N3 N 0.3314(2) -0.2508(2) 0.2865(2) 0.0455(10) Uani 1 1 d . .
N6 N 0.0422(2) -0.0178(2) 0.11293(19) 0.0426(10) Uani 1 1 d . .
N5 N 0.1109(2) -0.0038(2) 0.12813(18) 0.0404(9) Uani 1 1 d . .
N4 N 0.3400(2) -0.2507(2) 0.2328(2) 0.0445(10) Uani 1 1 d . .
N1 N 0.7991(3) -0.2661(3) 0.0988(3) 0.0588(13) Uani 1 1 d . .
N2 N 0.7382(3) -0.2637(3) 0.0820(2) 0.0559(12) Uani 1 1 d . .
C55 C 0.3835(2) -0.1211(3) 0.3261(2) 0.0382(10) Uani 1 1 d . .
H55 H 0.3798 -0.1233 0.2838 0.046 Uiso 1 1 calc R .
C68 C 0.1476(2) 0.0396(3) 0.1959(2) 0.0386(11) Uani 1 1 d . .
C54 C 0.3618(3) -0.1818(3) 0.3370(2) 0.0396(11) Uani 1 1 d . .
C7 C 0.8245(2) 0.1197(3) 0.2900(2) 0.0353(10) Uani 1 1 d . .
C43 C 0.8985(2) -0.0048(3) 0.2009(2) 0.0366(10) Uani 1 1 d . .
C72 C 0.0057(2) -0.0579(3) 0.0442(2) 0.0376(10) Uani 1 1 d . .
C78 C 0.0395(2) -0.1068(2) -0.1202(2) 0.0347(10) Uani 1 1 d . .
C69 C 0.2203(2) 0.0475(2) 0.2168(2) 0.0324(9) Uani 1 1 d . .
H69 H 0.2408 0.0251 0.1874 0.039 Uiso 1 1 calc R .
C71 C 0.3402(2) 0.0987(2) 0.30235(19) 0.0266(8) Uani 1 1 d . .
C17 C 0.5407(2) 0.3013(2) 0.3149(2) 0.0329(9) Uani 1 1 d . .
C8 C 0.6061(2) 0.1322(2) 0.36467(19) 0.0274(8) Uani 1 1 d . .
C64 C 0.3238(2) -0.3820(2) 0.0089(2) 0.0351(10) Uani 1 1 d . .
C19 C 0.5129(2) 0.2334(2) 0.3231(2) 0.0329(9) Uani 1 1 d . .
C57 C 0.4355(2) 0.0096(2) 0.3649(2) 0.0324(9) Uani 1 1 d . .
C3 C 0.6863(2) 0.1437(2) 0.37926(19) 0.0297(9) Uani 1 1 d . .
C20 C 0.6032(3) 0.3714(2) 0.1918(2) 0.0404(11) Uani 1 1 d . .
C4 C 0.7154(2) 0.1221(2) 0.3287(2) 0.0310(9) Uani 1 1 d . .
H4 H 0.6854 0.0993 0.2857 0.037 Uiso 1 1 calc R .
C70 C 0.2619(2) 0.0886(2) 0.2810(2) 0.0316(9) Uani 1 1 d . .
C5 C 0.7887(2) 0.1349(3) 0.3429(2) 0.0367(10) Uani 1 1 d . .
C77 C 0.0415(2) -0.0655(3) -0.0036(2) 0.0345(10) Uani 1 1 d . .
H77 H 0.0923 -0.0461 0.0084 0.041 Uiso 1 1 calc R .
C56 C 0.4108(2) -0.0568(2) 0.3774(2) 0.0341(10) Uani 1 1 d . .
C76 C 0.0018(2) -0.1014(2) -0.0682(2) 0.0343(10) Uani 1 1 d . .
C15 C 0.5836(3) 0.3681(2) 0.2525(2) 0.0362(10) Uani 1 1 d . .
C14 C 0.5966(3) 0.4310(2) 0.3053(2) 0.0426(11) Uani 1 1 d . .
H14 H 0.6148 0.4739 0.3011 0.051 Uiso 1 1 calc R .
C13 C 0.5822(2) 0.4294(2) 0.3638(2) 0.0362(10) Uani 1 1 d . .
C1 C 0.8046(3) 0.1888(3) 0.4592(2) 0.0526(14) Uani 1 1 d . .
C16 C 0.5542(2) 0.3035(2) 0.2573(2) 0.0340(9) Uani 1 1 d . .
H16 H 0.5438 0.2622 0.2221 0.041 Uiso 1 1 calc R .
C18 C 0.5547(2) 0.3642(2) 0.3678(2) 0.0354(10) Uani 1 1 d . .
H18 H 0.5453 0.3618 0.4062 0.042 Uiso 1 1 calc R .
C63 C 0.3285(3) -0.3201(3) 0.1240(2) 0.0405(11) Uani 1 1 d . .
H63 H 0.3594 -0.2790 0.1226 0.049 Uiso 1 1 calc R .
C62 C 0.3022(3) -0.3824(3) 0.0688(2) 0.0417(11) Uani 1 1 d . .
C73 C -0.0702(3) -0.0880(3) 0.0270(2) 0.0499(14) Uani 1 1 d . .
H73 H -0.0939 -0.0830 0.0592 0.060 Uiso 1 1 calc R .
C51 C 0.4159(2) -0.0541(3) 0.4405(2) 0.0400(11) Uani 1 1 d . .
H51 H 0.4341 -0.0109 0.4754 0.048 Uiso 1 1 calc R .
C75 C -0.0750(2) -0.1323(3) -0.0859(2) 0.0418(11) Uani 1 1 d . .
H75 H -0.1021 -0.1574 -0.1296 0.050 Uiso 1 1 calc R .
C32 C 0.8869(3) 0.2245(3) 0.2031(2) 0.0427(11) Uani 1 1 d . .
C41 C 0.8476(3) -0.1356(3) 0.1509(2) 0.0428(11) Uani 1 1 d . .
H41 H 0.8029 -0.1351 0.1321 0.051 Uiso 1 1 calc R .
C31 C 0.7558(3) 0.3666(3) 0.1399(2) 0.0406(11) Uani 1 1 d . .
C6 C 0.8330(2) 0.1683(3) 0.4086(2) 0.0444(12) Uani 1 1 d . .
H6 H 0.8826 0.1767 0.4179 0.053 Uiso 1 1 calc R .
C44 C 0.6796(3) -0.3293(3) 0.0435(3) 0.0464(12) Uani 1 1 d . .
C65 C 0.2310(2) 0.1214(3) 0.3244(2) 0.0421(11) Uani 1 1 d . .
H65 H 0.2580 0.1471 0.3681 0.050 Uiso 1 1 calc R .
C2 C 0.7312(3) 0.1769(3) 0.4444(2) 0.0437(12) Uani 1 1 d . .
H2 H 0.7111 0.1911 0.4779 0.052 Uiso 1 1 calc R .
C49 C 0.6136(3) -0.3258(3) 0.0193(3) 0.0424(11) Uani 1 1 d . .
H49 H 0.6100 -0.2825 0.0281 0.051 Uiso 1 1 calc R .
C53 C 0.3674(3) -0.1795(3) 0.4007(2) 0.0461(12) Uani 1 1 d . .
H53 H 0.3535 -0.2206 0.4083 0.055 Uiso 1 1 calc R .
C21 C 0.5963(3) 0.4960(3) 0.4188(3) 0.0472(12) Uani 1 1 d . .
C52 C 0.3940(3) -0.1151(3) 0.4517(2) 0.0474(12) Uani 1 1 d . .
H52 H 0.3972 -0.1127 0.4940 0.057 Uiso 1 1 calc R .
C58 C 0.3096(3) -0.3177(3) 0.1815(3) 0.0470(12) Uani 1 1 d . .
C74 C -0.1105(3) -0.1254(3) -0.0381(2) 0.0486(13) Uani 1 1 d . .
H74 H -0.1613 -0.1460 -0.0498 0.058 Uiso 1 1 calc R .
C50 C 0.4800(3) -0.3832(2) -0.0450(2) 0.0390(11) Uani 1 1 d . .
C28 C 0.8245(3) 0.2972(3) 0.1682(2) 0.0442(11) Uani 1 1 d . .
H28 H 0.7847 0.2566 0.1397 0.053 Uiso 1 1 calc R .
C42 C 0.9050(3) -0.0735(3) 0.1908(3) 0.0460(12) Uani 1 1 d . .
C47 C 0.5588(3) -0.4514(3) -0.0302(3) 0.0531(14) Uani 1 1 d . .
H47 H 0.5183 -0.4925 -0.0563 0.064 Uiso 1 1 calc R .
C48 C 0.5530(3) -0.3867(3) -0.0180(2) 0.0427(11) Uani 1 1 d . .
C67 C 0.1174(3) 0.0733(3) 0.2386(2) 0.0540(15) Uani 1 1 d . .
H67 H 0.0688 0.0676 0.2246 0.065 Uiso 1 1 calc R .
C27 C 0.8861(3) 0.2926(3) 0.2049(3) 0.0509(13) Uani 1 1 d . .
C29 C 0.8239(3) 0.3616(3) 0.1749(3) 0.0494(13) Uani 1 1 d . .
C59 C 0.2610(3) -0.3798(3) 0.1822(3) 0.0609(15) Uani 1 1 d . .
H59 H 0.2476 -0.3791 0.2198 0.073 Uiso 1 1 calc R .
C61 C 0.2548(3) -0.4436(3) 0.0716(3) 0.0557(14) Uani 1 1 d . .
H61 H 0.2373 -0.4862 0.0361 0.067 Uiso 1 1 calc R .
C66 C 0.1595(3) 0.1162(4) 0.3028(3) 0.0652(18) Uani 1 1 d . .
H66 H 0.1401 0.1414 0.3312 0.078 Uiso 1 1 calc R .
C9 C 0.8560(3) 0.2245(5) 0.5296(3) 0.104(3) Uani 1 1 d . U
C40 C 0.8561(3) -0.1993(3) 0.1383(3) 0.0573(15) Uani 1 1 d . .
C45 C 0.6848(3) -0.3941(3) 0.0321(3) 0.0575(15) Uani 1 1 d . .
H45 H 0.7292 -0.3964 0.0486 0.069 Uiso 1 1 calc R .
C12 C 0.8181(4) 0.2510(5) 0.5786(3) 0.090(2) Uani 1 1 d . U
H12A H 0.7976 0.2812 0.5663 0.134 Uiso 1 1 calc GR .
H12B H 0.8530 0.2767 0.6213 0.134 Uiso 1 1 calc GR .
H12C H 0.7798 0.2119 0.5792 0.134 Uiso 1 1 calc GR .
C26 C 0.9474(3) 0.3547(3) 0.2421(3) 0.0630(16) Uani 1 1 d . .
H26 H 0.9891 0.3516 0.2640 0.076 Uiso 1 1 calc R .
C39 C 0.9234(4) -0.1990(4) 0.1653(4) 0.090(3) Uani 1 1 d . .
H39 H 0.9296 -0.2412 0.1553 0.108 Uiso 1 1 calc R .
C25 C 0.9494(4) 0.4197(4) 0.2480(4) 0.075(2) Uani 1 1 d . .
C30 C 0.8849(3) 0.4216(3) 0.2127(3) 0.0675(17) Uani 1 1 d . .
H30 H 0.8839 0.4648 0.2151 0.081 Uiso 1 1 calc R .
C46 C 0.6233(3) -0.4550(3) -0.0042(3) 0.0592(16) Uani 1 1 d . .
H46 H 0.6259 -0.4984 -0.0109 0.071 Uiso 1 1 calc R .
C37 C 0.9725(3) -0.0741(4) 0.2191(4) 0.077(2) Uani 1 1 d . .
H37 H 1.0115 -0.0322 0.2463 0.093 Uiso 1 1 calc R .
C60 C 0.2339(4) -0.4399(3) 0.1292(3) 0.0678(17) Uani 1 1 d . .
H60 H 0.2007 -0.4800 0.1302 0.081 Uiso 1 1 calc R .
C33 C 1.0163(4) 0.4868(4) 0.2892(5) 0.103(3) Uani 1 1 d . U
C23 C 0.5956(4) 0.4855(3) 0.4834(3) 0.081(2) Uani 1 1 d . .
H23A H 0.5509 0.4477 0.4766 0.121 Uiso 1 1 calc GR .
H23B H 0.5988 0.5278 0.5161 0.121 Uiso 1 1 calc GR .
H23C H 0.6365 0.4745 0.4977 0.121 Uiso 1 1 calc GR .
C35 C 1.0117(5) 0.5533(4) 0.2886(5) 0.134(4) Uani 1 1 d . U
H35A H 0.9950 0.5486 0.2442 0.201 Uiso 1 1 calc GR .
H35B H 1.0592 0.5907 0.3097 0.201 Uiso 1 1 calc GR .
H35C H 0.9780 0.5638 0.3114 0.201 Uiso 1 1 calc GR .
C36 C 1.0346(5) 0.4902(5) 0.3610(5) 0.133(3) Uani 1 1 d . U
H36A H 1.0007 0.5039 0.3815 0.200 Uiso 1 1 calc GR .
H36B H 1.0835 0.5238 0.3851 0.200 Uiso 1 1 calc GR .
H36C H 1.0309 0.4448 0.3602 0.200 Uiso 1 1 calc GR .
C10 C 0.9019(6) 0.1934(9) 0.5450(4) 0.194(6) Uani 1 1 d . U
H10A H 0.8738 0.1452 0.5361 0.292 Uiso 1 1 calc GR .
H10B H 0.9290 0.2174 0.5905 0.292 Uiso 1 1 calc GR .
H10C H 0.9351 0.1958 0.5192 0.292 Uiso 1 1 calc GR .
C38 C 0.9810(4) -0.1384(4) 0.2062(4) 0.095(3) Uani 1 1 d . .
H38 H 1.0252 -0.1395 0.2252 0.114 Uiso 1 1 calc R .
C22 C 0.5333(4) 0.5199(4) 0.4037(4) 0.089(3) Uani 1 1 d . .
H22A H 0.5298 0.5261 0.3630 0.134 Uiso 1 1 calc GR .
H22B H 0.5426 0.5635 0.4381 0.134 Uiso 1 1 calc GR .
H22C H 0.4882 0.4850 0.4005 0.134 Uiso 1 1 calc GR .
C24 C 0.6686(4) 0.5538(3) 0.4296(4) 0.089(2) Uani 1 1 d . .
H24A H 0.7083 0.5442 0.4496 0.134 Uiso 1 1 calc GR .
H24B H 0.6703 0.5980 0.4577 0.134 Uiso 1 1 calc GR .
H24C H 0.6729 0.5557 0.3883 0.134 Uiso 1 1 calc GR .
C11 C 0.9157(6) 0.2997(8) 0.5319(5) 0.205(6) Uani 1 1 d . U
H11A H 0.8893 0.3247 0.5169 0.308 Uiso 1 1 calc GR .
H11B H 0.9452 0.2893 0.5041 0.308 Uiso 1 1 calc GR .
H11C H 0.9465 0.3282 0.5759 0.308 Uiso 1 1 calc GR .
C34 C 1.0844(4) 0.4793(5) 0.2662(5) 0.112(3) Uani 1 1 d . U
H34A H 1.0901 0.4382 0.2694 0.168 Uiso 1 1 calc GR .
H34B H 1.1277 0.5200 0.2936 0.168 Uiso 1 1 calc GR .
H34C H 1.0766 0.4754 0.2217 0.168 Uiso 1 1 calc GR .

loop_
_atom_site_aniso_label
_atom_site_aniso_U_11
_atom_site_aniso_U_22
_atom_site_aniso_U_33
_atom_site_aniso_U_23
_atom_site_aniso_U_13
_atom_site_aniso_U_12
Cu4 0.0213(2) 0.0335(3) 0.0163(2) 0.00929(19) 0.00481(17) 0.0132(2)
Cu3 0.0261(3) 0.0386(3) 0.0170(2) 0.0097(2) 0.00584(18) 0.0170(2)
Cu2 0.0209(2) 0.0474(3) 0.0233(2) 0.0112(2) 0.00307(19) 0.0187(2)
Cu6 0.0389(3) 0.0273(3) 0.0302(3) 0.0129(2) 0.0042(2) 0.0140(2)
Cu1 0.0212(3) 0.0538(3) 0.0247(3) 0.0110(2) 0.00200(19) 0.0203(2)
Cu5 0.0428(3) 0.0263(3) 0.0365(3) 0.0132(2) 0.0047(2) 0.0119(2)
O27 0.0239(14) 0.0516(18) 0.0205(14) 0.0124(13) 0.0055(11) 0.0200(14)
O30 0.069(2) 0.067(2) 0.0176(15) 0.0042(15) 0.0077(15) 0.039(2)
O21 0.0251(15) 0.0480(18) 0.0238(14) 0.0093(13) 0.0058(12) 0.0173(13)
O20 0.0252(16) 0.084(3) 0.0361(18) 0.0274(18) -0.0036(13) 0.0207(17)
O25 0.0275(15) 0.062(2) 0.0191(14) 0.0087(14) 0.0052(12) 0.0211(15)
O19 0.048(2) 0.075(3) 0.0333(18) 0.0031(17) -0.0060(15) 0.040(2)
O23 0.0262(15) 0.0504(19) 0.0230(14) 0.0088(13) 0.0028(11) 0.0221(14)
O29 0.098(3) 0.101(3) 0.0250(17) 0.0242(19) 0.0247(19) 0.081(3)
O15 0.0211(14) 0.055(2) 0.0283(15) 0.0089(14) 0.0044(12) 0.0171(14)
O11 0.0234(15) 0.061(2) 0.0255(15) 0.0141(15) 0.0032(12) 0.0127(14)
O18 0.0361(17) 0.051(2) 0.0320(17) 0.0138(15) 0.0026(14) 0.0246(16)
O17 0.0280(15) 0.059(2) 0.0250(15) 0.0156(14) 0.0068(12) 0.0196(15)
O22 0.0406(18) 0.0467(19) 0.0268(15) 0.0184(14) 0.0133(13) 0.0167(15)
O26 0.0514(19) 0.0412(18) 0.0245(15) 0.0153(13) 0.0095(14) 0.0228(15)
O16 0.0355(17) 0.050(2) 0.0373(18) 0.0180(15) 0.0000(14) 0.0238(15)
O24 0.051(2) 0.0368(17) 0.0300(16) 0.0153(14) 0.0082(14) 0.0200(15)
O12 0.0301(16) 0.053(2) 0.0370(18) 0.0175(16) 0.0035(14) 0.0203(15)
O28 0.052(2) 0.0314(16) 0.0312(16) 0.0147(13) 0.0124(14) 0.0116(15)
O5 0.0424(19) 0.0334(17) 0.0434(19) 0.0107(15) -0.0042(15) 0.0181(15)
O1 0.0442(19) 0.0335(17) 0.0404(18) 0.0162(15) 0.0082(15) 0.0145(15)
O7 0.0431(19) 0.0395(19) 0.057(2) 0.0200(17) 0.0023(16) 0.0187(16)
O4 0.045(2) 0.0340(18) 0.061(2) 0.0255(17) 0.0110(17) 0.0204(16)
O6 0.063(2) 0.0321(17) 0.0381(18) 0.0157(15) 0.0191(17) 0.0143(16)
O13 0.0225(16) 0.102(3) 0.0280(17) 0.0159(18) 0.0057(13) 0.0302(18)
O2 0.055(2) 0.0355(19) 0.047(2) 0.0150(16) 0.0000(17) 0.0182(16)
O8 0.055(2) 0.0340(17) 0.0353(17) 0.0166(14) 0.0122(15) 0.0148(15)
O3 0.062(2) 0.0309(18) 0.046(2) 0.0158(15) 0.0174(17) 0.0093(16)
O14 0.051(2) 0.054(2) 0.052(2) 0.0144(18) -0.0044(17) 0.0300(18)
O9 0.071(3) 0.0342(19) 0.055(2) 0.0155(17) 0.014(2) 0.0123(18)
O10 0.049(2) 0.0309(18) 0.056(2) 0.0094(16) -0.0013(17) 0.0062(15)
N3 0.052(3) 0.051(3) 0.041(2) 0.027(2) 0.014(2) 0.020(2)
N6 0.0263(19) 0.071(3) 0.0289(19) 0.0161(19) 0.0052(15) 0.0224(19)
N5 0.0242(18) 0.069(3) 0.0301(19) 0.0178(19) 0.0034(15) 0.0251(19)
N4 0.055(3) 0.042(2) 0.039(2) 0.0215(19) 0.014(2) 0.017(2)
N1 0.051(3) 0.059(3) 0.073(3) 0.028(3) 0.007(2) 0.033(2)
N2 0.050(3) 0.061(3) 0.058(3) 0.029(2) 0.004(2) 0.024(2)
C55 0.037(2) 0.053(3) 0.034(2) 0.025(2) 0.0111(19) 0.022(2)
C68 0.030(2) 0.060(3) 0.029(2) 0.014(2) 0.0059(18) 0.026(2)
C54 0.034(2) 0.049(3) 0.041(3) 0.026(2) 0.008(2) 0.017(2)
C7 0.025(2) 0.055(3) 0.031(2) 0.013(2) 0.0052(17) 0.026(2)
C43 0.025(2) 0.058(3) 0.034(2) 0.020(2) 0.0104(18) 0.021(2)
C72 0.025(2) 0.061(3) 0.028(2) 0.017(2) 0.0052(17) 0.019(2)
C78 0.024(2) 0.047(3) 0.029(2) 0.0087(19) 0.0057(17) 0.015(2)
C69 0.026(2) 0.055(3) 0.027(2) 0.019(2) 0.0120(17) 0.024(2)
C71 0.0227(19) 0.035(2) 0.0254(19) 0.0146(17) 0.0049(15) 0.0134(17)
C17 0.026(2) 0.036(2) 0.033(2) 0.0109(18) 0.0030(17) 0.0121(18)
C8 0.024(2) 0.043(2) 0.0229(19) 0.0167(18) 0.0085(15) 0.0190(18)
C64 0.036(2) 0.037(2) 0.038(2) 0.021(2) 0.0049(19) 0.017(2)
C19 0.033(2) 0.040(2) 0.027(2) 0.0097(18) 0.0080(17) 0.020(2)
C57 0.025(2) 0.049(3) 0.030(2) 0.020(2) 0.0072(17) 0.019(2)
C3 0.025(2) 0.043(2) 0.0193(18) 0.0102(17) 0.0054(15) 0.0134(18)
C20 0.047(3) 0.033(2) 0.043(3) 0.016(2) 0.013(2) 0.017(2)
C4 0.024(2) 0.046(3) 0.024(2) 0.0135(18) 0.0038(16) 0.0165(19)
C70 0.023(2) 0.049(3) 0.028(2) 0.0182(19) 0.0072(16) 0.0175(19)
C5 0.031(2) 0.052(3) 0.029(2) 0.016(2) 0.0079(18) 0.018(2)
C77 0.022(2) 0.055(3) 0.029(2) 0.019(2) 0.0056(16) 0.018(2)
C56 0.033(2) 0.045(3) 0.033(2) 0.023(2) 0.0082(18) 0.020(2)
C76 0.025(2) 0.050(3) 0.028(2) 0.0138(19) 0.0051(17) 0.016(2)
C15 0.044(3) 0.031(2) 0.031(2) 0.0099(18) 0.0068(19) 0.016(2)
C14 0.048(3) 0.031(2) 0.043(3) 0.013(2) 0.004(2) 0.013(2)
C13 0.034(2) 0.034(2) 0.035(2) 0.0074(19) 0.0045(19) 0.016(2)
C1 0.033(3) 0.087(4) 0.025(2) 0.007(2) 0.0031(19) 0.024(3)
C16 0.038(2) 0.032(2) 0.031(2) 0.0126(18) 0.0053(18) 0.0146(19)
C18 0.032(2) 0.039(2) 0.032(2) 0.0115(19) 0.0039(18) 0.014(2)
C63 0.044(3) 0.037(3) 0.044(3) 0.024(2) 0.011(2) 0.013(2)
C62 0.046(3) 0.043(3) 0.041(3) 0.024(2) 0.012(2) 0.018(2)
C73 0.034(3) 0.095(4) 0.029(2) 0.028(3) 0.013(2) 0.029(3)
C51 0.031(2) 0.060(3) 0.034(2) 0.026(2) 0.0056(19) 0.019(2)
C75 0.027(2) 0.059(3) 0.032(2) 0.013(2) 0.0065(18) 0.012(2)
C32 0.040(3) 0.054(3) 0.037(3) 0.013(2) 0.008(2) 0.028(2)
C41 0.034(2) 0.057(3) 0.044(3) 0.024(2) 0.008(2) 0.025(2)
C31 0.045(3) 0.038(3) 0.039(3) 0.018(2) 0.006(2) 0.016(2)
C6 0.022(2) 0.071(3) 0.032(2) 0.011(2) 0.0017(18) 0.020(2)
C44 0.047(3) 0.041(3) 0.058(3) 0.028(3) 0.009(2) 0.019(2)
C65 0.031(2) 0.064(3) 0.029(2) 0.009(2) 0.0069(18) 0.026(2)
C2 0.032(2) 0.070(3) 0.023(2) 0.010(2) 0.0065(18) 0.023(2)
C49 0.045(3) 0.038(3) 0.054(3) 0.022(2) 0.014(2) 0.025(2)
C53 0.046(3) 0.054(3) 0.042(3) 0.032(3) 0.009(2) 0.013(2)
C21 0.046(3) 0.045(3) 0.040(3) 0.006(2) 0.005(2) 0.020(2)
C52 0.050(3) 0.058(3) 0.036(3) 0.031(2) 0.006(2) 0.013(2)
C58 0.057(3) 0.045(3) 0.049(3) 0.028(2) 0.020(3) 0.020(3)
C74 0.025(2) 0.076(4) 0.036(3) 0.023(3) 0.0069(19) 0.009(2)
C50 0.046(3) 0.036(3) 0.043(3) 0.023(2) 0.010(2) 0.021(2)
C28 0.042(3) 0.047(3) 0.039(3) 0.016(2) 0.000(2) 0.019(2)
C42 0.042(3) 0.056(3) 0.042(3) 0.023(2) 0.002(2) 0.024(2)
C47 0.052(3) 0.048(3) 0.075(4) 0.037(3) 0.017(3) 0.028(3)
C48 0.045(3) 0.050(3) 0.043(3) 0.025(2) 0.013(2) 0.024(2)
C67 0.038(3) 0.095(4) 0.033(3) 0.015(3) 0.007(2) 0.043(3)
C27 0.046(3) 0.056(3) 0.041(3) 0.015(2) -0.002(2) 0.018(3)
C29 0.050(3) 0.046(3) 0.045(3) 0.017(2) -0.001(2) 0.017(2)
C59 0.063(4) 0.065(4) 0.055(4) 0.028(3) 0.024(3) 0.016(3)
C61 0.062(4) 0.047(3) 0.053(3) 0.023(3) 0.014(3) 0.014(3)
C66 0.041(3) 0.113(5) 0.035(3) 0.004(3) 0.008(2) 0.048(3)
C9 0.040(3) 0.200(8) 0.030(3) -0.005(4) -0.006(2) 0.053(4)
C40 0.046(3) 0.063(4) 0.065(4) 0.030(3) 0.002(3) 0.027(3)
C45 0.060(4) 0.060(4) 0.073(4) 0.040(3) 0.019(3) 0.037(3)
C12 0.066(4) 0.148(7) 0.026(3) 0.003(4) -0.001(3) 0.043(4)
C26 0.053(3) 0.063(4) 0.063(4) 0.016(3) -0.004(3) 0.028(3)
C39 0.063(4) 0.083(5) 0.123(7) 0.036(5) -0.006(4) 0.050(4)
C25 0.061(4) 0.060(4) 0.077(5) 0.015(3) -0.021(3) 0.020(3)
C30 0.061(4) 0.058(4) 0.063(4) 0.013(3) -0.012(3) 0.024(3)
C46 0.058(4) 0.045(3) 0.088(5) 0.034(3) 0.015(3) 0.033(3)
C37 0.048(4) 0.083(5) 0.087(5) 0.022(4) -0.010(3) 0.035(3)
C60 0.082(5) 0.051(4) 0.066(4) 0.029(3) 0.032(4) 0.010(3)
C33 0.075(5) 0.073(5) 0.109(6) 0.017(5) -0.030(4) 0.013(4)
C23 0.125(6) 0.052(4) 0.048(4) 0.005(3) 0.004(4) 0.038(4)
C35 0.088(6) 0.059(5) 0.170(9) 0.000(5) -0.057(6) 0.016(4)
C36 0.115(7) 0.101(7) 0.091(6) -0.011(5) -0.028(5) 0.002(6)
C10 0.147(9) 0.432(16) 0.044(4) 0.055(8) 0.010(5) 0.210(10)
C38 0.061(4) 0.073(5) 0.140(7) 0.041(5) -0.018(4) 0.039(4)
C22 0.085(5) 0.090(5) 0.072(5) -0.013(4) -0.005(4) 0.066(4)
C24 0.076(5) 0.054(4) 0.085(5) -0.010(4) 0.018(4) -0.004(3)
C11 0.095(7) 0.256(11) 0.096(8) -0.059(7) 0.045(6) -0.030(7)
C34 0.062(5) 0.089(6) 0.151(8) 0.044(6) -0.004(5) 0.008(4)

loop_
_atom_type_symbol
_atom_type_description
_atom_type_scat_dispersion_real
_atom_type_scat_dispersion_imag
_atom_type_scat_source
C C 0.0033 0.0016 'International Tables Vol C Tables 4.2.6.8 and 6.1.1.4'
H H 0.0000 0.0000 'International Tables Vol C Tables 4.2.6.8 and 6.1.1.4'
Cu Cu 0.3201 1.2651 'International Tables Vol C Tables 4.2.6.8 and 6.1.1.4'
N N 0.0061 0.0033 'International Tables Vol C Tables 4.2.6.8 and 6.1.1.4'
O O 0.0106 0.0060 'International Tables Vol C Tables 4.2.6.8 and 6.1.1.4'

loop_
_geom_angle_atom_site_label_1
_geom_angle_atom_site_label_2
_geom_angle_atom_site_label_3
_geom_angle
_geom_angle_site_symmetry_1
_geom_angle_site_symmetry_3
O27 Cu4 Cu3 86.98(8) . .
O27 Cu4 O30 94.90(13) . .
O27 Cu4 O25 173.81(12) . .
O27 Cu4 O26 88.97(13) . .
O27 Cu4 O28 89.61(13) . .
O30 Cu4 Cu3 175.53(11) . .
O25 Cu4 Cu3 86.83(8) . .
O25 Cu4 O30 91.29(13) . .
O25 Cu4 O26 89.90(13) . .
O25 Cu4 O28 89.63(14) . .
O26 Cu4 Cu3 80.24(9) . .
O26 Cu4 O30 103.82(14) . .
O26 Cu4 O28 162.30(12) . .
O28 Cu4 Cu3 82.06(9) . .
O28 Cu4 O30 93.88(14) . .
O21 Cu3 Cu4 81.53(8) . .
O21 Cu3 O29 96.62(13) . .
O23 Cu3 Cu4 81.37(8) . .
O23 Cu3 O21 162.90(12) . .
O23 Cu3 O29 100.42(13) . .
O29 Cu3 Cu4 174.63(13) . .
O22 Cu3 Cu4 88.13(9) . .
O22 Cu3 O21 89.80(13) . .
O22 Cu3 O23 89.58(13) . .
O22 Cu3 O29 96.92(14) . .
O22 Cu3 O24 174.25(13) . .
O24 Cu3 Cu4 86.13(9) . .
O24 Cu3 O21 88.95(13) . .
O24 Cu3 O23 89.96(13) . .
O24 Cu3 O29 88.80(15) . .
O20 Cu2 Cu1 170.27(10) . .
O15 Cu2 Cu1 82.26(8) . .
O15 Cu2 O20 89.65(13) . .
O15 Cu2 O16 88.58(13) . .
O18 Cu2 Cu1 86.33(9) . .
O18 Cu2 O20 98.95(13) . .
O18 Cu2 O15 88.75(13) . .
O18 Cu2 O17 89.11(13) . .
O18 Cu2 O16 169.61(13) . .
O17 Cu2 Cu1 85.45(9) . .
O17 Cu2 O20 102.72(13) . .
O17 Cu2 O15 167.63(12) . .
O17 Cu2 O16 91.35(14) . .
O16 Cu2 Cu1 83.37(9) . .
O16 Cu2 O20 91.07(14) . .
O5 Cu6 Cu5 84.83(9) . .
O5 Cu6 O10 97.21(13) . .
O7 Cu6 Cu5 84.35(10) . .
O7 Cu6 O5 169.18(14) . .
O7 Cu6 O8 89.29(15) . .
O7 Cu6 O10 93.60(14) . .
O6 Cu6 Cu5 84.68(10) . .
O6 Cu6 O5 89.45(15) . .
O6 Cu6 O7 89.42(15) . .
O6 Cu6 O8 166.96(13) . .
O6 Cu6 O10 98.44(14) . .
O8 Cu6 Cu5 82.28(9) . .
O8 Cu6 O5 89.39(14) . .
O8 Cu6 O10 94.58(14) . .
O10 Cu6 Cu5 176.26(10) . .
O19 Cu1 Cu2 173.04(9) . .
O11 Cu1 Cu2 86.95(9) . .
O11 Cu1 O19 98.03(14) . .
O11 Cu1 O12 88.84(14) . .
O11 Cu1 O14 89.21(15) . .
O12 Cu1 Cu2 85.19(9) . .
O12 Cu1 O19 99.71(14) . .
O13 Cu1 Cu2 83.01(9) . .
O13 Cu1 O19 91.97(14) . .
O13 Cu1 O11 169.96(13) . .
O13 Cu1 O12 90.35(15) . .
O13 Cu1 O14 89.42(17) . .
O14 Cu1 Cu2 82.33(11) . .
O14 Cu1 O19 92.84(15) . .
O14 Cu1 O12 167.45(14) . .
O1 Cu5 Cu6 86.04(9) . .
O1 Cu5 O2 89.86(14) . .
O1 Cu5 O3 169.23(13) . .
O1 Cu5 O9 96.26(14) . .
O4 Cu5 Cu6 84.20(10) . .
O4 Cu5 O1 90.21(14) . .
O4 Cu5 O2 167.57(14) . .
O4 Cu5 O3 89.16(15) . .
O4 Cu5 O9 100.23(14) . .
O2 Cu5 Cu6 83.41(10) . .
O2 Cu5 O3 88.47(16) . .
O2 Cu5 O9 92.12(15) . .
O3 Cu5 Cu6 83.20(10) . .
O3 Cu5 O9 94.43(14) . .
O9 Cu5 Cu6 174.98(11) . .
C71 O27 Cu4 121.1(3) . .
C8 O21 Cu3 123.9(3) . .
C8 O25 Cu4 121.2(3) . .
C71 O23 Cu3 123.8(3) . .
C78 O15 Cu2 125.1(3) 2_655 .
C78 O11 Cu1 120.1(3) 2_655 .
C32 O18 Cu2 120.4(3) . .
C7 O17 Cu2 121.1(3) . .
C57 O22 Cu3 119.9(3) . .
C57 O26 Cu4 126.0(3) . .
C43 O16 Cu2 123.0(3) . .
C19 O24 Cu3 122.3(3) . .
C43 O12 Cu1 121.7(3) . .
C19 O28 Cu4 123.8(3) . .
C31 O5 Cu6 121.5(3) . .
C64 O1 Cu5 120.0(3) 2_655 .
C50 O7 Cu6 121.5(3) 2_655 .
C50 O4 Cu5 121.6(3) 2_655 .
C20 O6 Cu6 122.8(3) . .
C7 O13 Cu1 124.4(3) . .
C31 O2 Cu5 123.1(3) . .
C64 O8 Cu6 124.6(3) 2_655 .
C20 O3 Cu5 123.3(3) . .
C32 O14 Cu1 125.0(4) . .
N4 N3 C54 112.7(4) . .
N5 N6 C72 112.9(4) . .
N6 N5 C68 112.7(4) . .
N3 N4 C58 114.4(4) . .
N2 N1 C40 113.7(5) . .
N1 N2 C44 115.6(5) . .
C54 C55 C56 120.7(4) . .
C69 C68 N5 114.5(4) . .
C67 C68 N5 125.1(4) . .
C67 C68 C69 120.3(4) . .
C55 C54 N3 124.4(4) . .
C55 C54 C53 120.4(5) . .
C53 C54 N3 115.2(4) . .
O17 C7 O13 125.3(4) . .
O17 C7 C5 118.3(4) . .
O13 C7 C5 116.4(4) . .
O16 C43 C42 116.4(4) . .
O12 C43 O16 126.0(5) . .
O12 C43 C42 117.6(4) . .
C77 C72 N6 124.2(4) . .
C77 C72 C73 120.5(4) . .
C73 C72 N6 115.3(4) . .
O15 C78 O11 125.5(4) 2_655 2_655
O15 C78 C76 116.7(4) 2_655 .
O11 C78 C76 117.8(4) 2_655 .
C70 C69 C68 120.1(4) . .
O27 C71 O23 126.7(4) . .
O27 C71 C70 115.7(3) . .
O23 C71 C70 117.6(4) . .
C16 C17 C19 121.0(4) . .
C16 C17 C18 120.1(4) . .
C18 C17 C19 118.9(4) . .
O21 C8 O25 126.3(4) . .
O21 C8 C3 118.2(3) . .
O25 C8 C3 115.5(3) . .
O1 C64 C62 117.1(4) 2_655 .
O8 C64 O1 126.6(4) 2_655 2_655
O8 C64 C62 116.2(4) 2_655 .
O24 C19 O28 125.5(4) . .
O24 C19 C17 116.7(4) . .
O28 C19 C17 117.8(4) . .
O22 C57 O26 125.5(4) . .
O22 C57 C56 117.0(4) . .
O26 C57 C56 117.4(4) . .
C4 C3 C8 120.3(3) . .
C4 C3 C2 120.4(4) . .
C2 C3 C8 119.2(4) . .
O6 C20 O3 125.6(5) . .
O6 C20 C15 116.6(4) . .
O3 C20 C15 117.9(4) . .
C5 C4 C3 119.4(4) . .
C69 C70 C71 119.7(4) . .
C65 C70 C69 119.6(4) . .
C65 C70 C71 120.6(4) . .
C4 C5 C7 121.7(4) . .
C4 C5 C6 119.6(4) . .
C6 C5 C7 118.6(4) . .
C76 C77 C72 120.0(4) . .
C55 C56 C57 120.2(4) . .
C55 C56 C51 119.2(4) . .
C51 C56 C57 120.6(4) . .
C77 C76 C78 120.5(4) . .
C77 C76 C75 119.7(4) . .
C75 C76 C78 119.8(4) . .
C14 C15 C20 120.0(4) . .
C16 C15 C20 119.7(4) . .
C16 C15 C14 120.2(4) . .
C13 C14 C15 120.9(4) . .
C14 C13 C21 120.1(4) . .
C18 C13 C14 117.5(4) . .
C18 C13 C21 122.4(4) . .
C6 C1 C2 118.4(4) . .
C6 C1 C9 118.8(4) . .
C2 C1 C9 122.8(5) . .
C17 C16 C15 119.4(4) . .
C13 C18 C17 121.8(4) . .
C62 C63 C58 121.8(4) . .
C63 C62 C64 119.6(4) . .
C63 C62 C61 118.2(5) . .
C61 C62 C64 122.2(5) . .
C74 C73 C72 119.7(4) . .
C52 C51 C56 120.3(5) . .
C74 C75 C76 120.1(4) . .
O18 C32 C27 117.5(4) . .
O14 C32 O18 125.7(5) . .
O14 C32 C27 116.7(5) . .
C42 C41 C40 120.2(5) . .
O5 C31 O2 126.2(4) . .
O5 C31 C29 117.1(4) . .
O2 C31 C29 116.7(4) . .
C1 C6 C5 121.6(4) . .
C49 C44 N2 115.4(4) . .
C49 C44 C45 120.3(5) . .
C45 C44 N2 124.2(5) . .
C70 C65 C66 120.2(4) . .
C1 C2 C3 120.6(4) . .
C48 C49 C44 119.9(4) . .
C52 C53 C54 118.7(5) . .
C13 C21 C23 112.0(5) . .
C13 C21 C22 108.7(4) . .
C13 C21 C24 112.2(5) . .
C22 C21 C23 105.2(5) . .
C24 C21 C23 108.9(5) . .
C24 C21 C22 109.6(6) . .
C53 C52 C51 120.7(5) . .
C63 C58 N4 115.1(4) . .
C63 C58 C59 118.4(5) . .
C59 C58 N4 126.4(5) . .
C73 C74 C75 120.0(4) . .
O7 C50 C48 115.4(4) 2_655 .
O4 C50 O7 128.0(4) 2_655 2_655
O4 C50 C48 116.6(4) 2_655 .
C29 C28 C27 119.5(5) . .
C41 C42 C43 120.8(4) . .
C41 C42 C37 120.0(5) . .
C37 C42 C43 119.0(5) . .
C46 C47 C48 120.6(6) . .
C49 C48 C50 120.1(4) . .
C49 C48 C47 119.6(5) . .
C47 C48 C50 120.3(5) . .
C68 C67 C66 119.8(4) . .
C28 C27 C32 121.4(5) . .
C26 C27 C32 120.5(5) . .
C26 C27 C28 118.1(5) . .
C28 C29 C31 119.5(5) . .
C28 C29 C30 120.5(5) . .
C30 C29 C31 119.9(5) . .
C60 C59 C58 120.6(6) . .
C62 C61 C60 119.4(5) . .
C67 C66 C65 119.7(5) . .
C1 C9 C11 104.0(7) . .
C12 C9 C1 112.0(5) . .
C12 C9 C11 102.1(7) . .
C10 C9 C1 115.7(7) . .
C10 C9 C12 118.9(7) . .
C10 C9 C11 101.1(9) . .
C41 C40 N1 124.1(5) . .
C39 C40 N1 116.8(6) . .
C39 C40 C41 119.2(6) . .
C46 C45 C44 119.4(5) . .
C25 C26 C27 123.5(5) . .
C38 C39 C40 121.9(6) . .
C26 C25 C30 116.1(6) . .
C26 C25 C33 122.8(6) . .
C30 C25 C33 121.1(6) . .
C29 C30 C25 122.0(6) . .
C47 C46 C45 120.2(5) . .
C42 C37 C38 119.6(6) . .
C59 C60 C61 121.4(6) . .
C25 C33 C36 107.6(7) . .
C25 C33 C34 108.3(7) . .
C35 C33 C25 116.9(6) . .
C35 C33 C36 110.4(8) . .
C35 C33 C34 108.6(8) . .
C36 C33 C34 104.3(7) . .
C39 C38 C37 119.0(6) . .

loop_
_geom_bond_atom_site_label_1
_geom_bond_atom_site_label_2
_geom_bond_distance
_geom_bond_site_symmetry_2
Cu4 Cu3 2.6507(6) .
Cu4 O27 1.932(3) .
Cu4 O30 2.123(3) .
Cu4 O25 1.936(3) .
Cu4 O26 1.987(3) .
Cu4 O28 2.010(3) .
Cu3 O21 2.014(3) .
Cu3 O23 2.002(3) .
Cu3 O29 2.152(3) .
Cu3 O22 1.926(3) .
Cu3 O24 1.947(3) .
Cu2 Cu1 2.6236(7) .
Cu2 O20 2.154(3) .
Cu2 O15 1.972(3) .
Cu2 O18 1.957(3) .
Cu2 O17 1.972(3) .
Cu2 O16 1.975(3) .
Cu6 Cu5 2.6383(7) .
Cu6 O5 1.977(3) .
Cu6 O7 1.962(3) .
Cu6 O6 1.952(3) .
Cu6 O8 1.968(3) .
Cu6 O10 2.118(3) .
Cu1 O19 2.141(3) .
Cu1 O11 1.963(3) .
Cu1 O12 1.974(3) .
Cu1 O13 1.952(3) .
Cu1 O14 1.966(3) .
Cu5 O1 1.964(3) .
Cu5 O4 1.964(3) .
Cu5 O2 1.968(3) .
Cu5 O3 1.969(3) .
Cu5 O9 2.163(4) .
O27 C71 1.250(5) .
O21 C8 1.250(5) .
O25 C8 1.270(5) .
O23 C71 1.267(5) .
O15 C78 1.267(5) 2_655
O11 C78 1.270(5) 2_655
O18 C32 1.266(6) .
O17 C7 1.251(5) .
O22 C57 1.265(5) .
O26 C57 1.267(5) .
O16 C43 1.265(5) .
O24 C19 1.259(5) .
O12 C43 1.241(6) .
O28 C19 1.264(5) .
O5 C31 1.237(6) .
O1 C64 1.264(5) 2_655
O7 C50 1.253(5) 2_655
O4 C50 1.252(6) 2_655
O6 C20 1.247(6) .
O13 C7 1.264(5) .
O2 C31 1.275(6) .
O8 C64 1.248(5) 2_655
O3 C20 1.259(5) .
O14 C32 1.250(6) .
N3 N4 1.253(5) .
N3 C54 1.433(7) .
N6 N5 1.277(5) .
N6 C72 1.440(6) .
N5 C68 1.434(6) .
N4 C58 1.413(7) .
N1 N2 1.241(6) .
N1 C40 1.426(8) .
N2 C44 1.420(7) .
C55 C54 1.367(6) .
C55 C56 1.377(7) .
C68 C69 1.395(6) .
C68 C67 1.370(7) .
C54 C53 1.404(6) .
C7 C5 1.500(6) .
C43 C42 1.492(7) .
C72 C77 1.390(6) .
C72 C73 1.390(6) .
C78 O15 1.267(5) 2_655
C78 O11 1.270(5) 2_655
C78 C76 1.496(6) .
C69 C70 1.382(6) .
C71 C70 1.491(5) .
C17 C19 1.489(6) .
C17 C16 1.384(6) .
C17 C18 1.417(6) .
C8 C3 1.515(6) .
C64 O1 1.264(5) 2_655
C64 O8 1.248(5) 2_655
C64 C62 1.490(6) .
C57 C56 1.504(6) .
C3 C4 1.388(6) .
C3 C2 1.405(6) .
C20 C15 1.503(6) .
C4 C5 1.372(6) .
C70 C65 1.379(6) .
C5 C6 1.411(6) .
C77 C76 1.370(6) .
C56 C51 1.391(6) .
C76 C75 1.406(6) .
C15 C14 1.422(6) .
C15 C16 1.391(6) .
C14 C13 1.406(7) .
C13 C18 1.389(6) .
C13 C21 1.493(7) .
C1 C6 1.378(7) .
C1 C2 1.379(7) .
C1 C9 1.537(7) .
C63 C62 1.397(7) .
C63 C58 1.401(7) .
C62 C61 1.403(7) .
C73 C74 1.383(7) .
C51 C52 1.377(7) .
C75 C74 1.386(6) .
C32 C27 1.475(7) .
C41 C42 1.374(7) .
C41 C40 1.398(8) .
C31 C29 1.513(7) .
C44 C49 1.381(7) .
C44 C45 1.393(7) .
C65 C66 1.395(6) .
C49 C48 1.378(7) .
C53 C52 1.377(8) .
C21 C23 1.543(8) .
C21 C22 1.539(8) .
C21 C24 1.519(8) .
C58 C59 1.406(7) .
C50 O7 1.253(5) 2_655
C50 O4 1.252(6) 2_655
C50 C48 1.526(7) .
C28 C27 1.415(7) .
C28 C29 1.366(7) .
C42 C37 1.403(7) .
C47 C48 1.394(7) .
C47 C46 1.365(7) .
C67 C66 1.391(7) .
C27 C26 1.399(8) .
C29 C30 1.375(8) .
C59 C60 1.342(9) .
C61 C60 1.418(8) .
C9 C12 1.517(9) .
C9 C10 1.361(12) .
C9 C11 1.682(16) .
C40 C39 1.384(8) .
C45 C46 1.384(8) .
C26 C25 1.366(9) .
C39 C38 1.363(10) .
C25 C30 1.420(8) .
C25 C33 1.520(10) .
C37 C38 1.410(9) .
C33 C35 1.483(11) .
C33 C36 1.569(13) .
C33 C34 1.582(13) .
